data_1551240
loop_
_publ_author_name
'Fugu, Mohammed B.'
'Ellaby, Rebecca J.'
'O'Connor, Helen M'
'Pitak, Mateusz B.'
'Klooster, Wim'
'Horton, Peter N.'
'Coles, Simon J.'
'Al-Mashhadani, Mohammed H'
'Perepichka, Igor F.'
'Brechin, Euan K.'
'Jones, Leigh F.'

_publ_section_title
;
 Mono- and ditopic hydroxamate ligands towards discrete and extended
 network architectures.
;
_journal_issue 27
_journal_name_full 'Dalton transactions (Cambridge, England : 2003)'
_journal_page_first 10180
_journal_page_last 10190
_journal_paper_doi 10.1039/c9dt01531k
_journal_volume 48
_journal_year 2019
_chemical_formula_moiety 'C16 H16 Cu N2 O6'
_chemical_formula_sum 'C16 H16 Cu N2 O6'
_chemical_formula_weight 395.85
_chemical_name_common '[Cu1]'
_space_group_crystal_system monoclinic
_space_group_IT_number 14
_space_group_name_Hall '-P 2ybc'
_space_group_name_H-M_alt 'P 1 21/c 1'
_symmetry_space_group_name_Hall '-P 2ybc'
_symmetry_space_group_name_H-M 'P 1 21/c 1'
_atom_sites_solution_hydrogens mixed
_audit_creation_date 2019-05-01
_audit_creation_method
;
Olex2 1.3-dev
(compiled 2019.03.18 svn.r3573 for OlexSys, GUI svn.r5585)
;
_audit_update_record
;
2019-05-20 deposited with the CCDC.    2019-06-04 downloaded from the CCDC.
;
_cell_angle_alpha 90
_cell_angle_beta 93.451(3)
_cell_angle_gamma 90
_cell_formula_units_Z 2
_cell_length_a 3.69870(10)
_cell_length_b 12.6213(4)
_cell_length_c 15.7971(5)
_cell_measurement_reflns_used 9835
_cell_measurement_temperature 100.0(2)
_cell_measurement_theta_max 27.5410
_cell_measurement_theta_min 2.2380
_cell_volume 736.11(4)
_computing_cell_refinement 'CrysAlisPro 1.171.38.43 (Rigaku OD, 2015)'
_computing_data_collection 'CrystalClear-SM Expert 3.1 b27 (Rigaku, 2013)'
_computing_data_reduction 'CrysAlisPro 1.171.38.43 (Rigaku OD, 2015)'
_computing_molecular_graphics 'Olex2 (Dolomanov et al., 2009)'
_computing_publication_material 'Olex2 (Dolomanov et al., 2009)'
_computing_structure_refinement 'ShelXL (Sheldrick, 2015)'
_computing_structure_solution 'SHELXT (Sheldrick, 2015)'
_diffrn_ambient_temperature 100.0(2)
_diffrn_detector_area_resol_mean 28.5714
_diffrn_measured_fraction_theta_full 0.987
_diffrn_measured_fraction_theta_max 0.987
_diffrn_measurement_device_type 'Xcalibur, Sapphire3'
_diffrn_measurement_method 'profile data from \w-scans'
_diffrn_radiation_type MoK\a
_diffrn_radiation_wavelength 0.71073
_diffrn_reflns_av_unetI/netI 0.0117
_diffrn_reflns_Laue_measured_fraction_full 0.987
_diffrn_reflns_Laue_measured_fraction_max 0.987
_diffrn_reflns_limit_h_max 4
_diffrn_reflns_limit_h_min -4
_diffrn_reflns_limit_k_max 15
_diffrn_reflns_limit_k_min -15
_diffrn_reflns_limit_l_max 18
_diffrn_reflns_limit_l_min -1
_diffrn_reflns_number 1342
_diffrn_reflns_point_group_measured_fraction_full 0.987
_diffrn_reflns_point_group_measured_fraction_max 0.987
_diffrn_reflns_theta_full 25.242
_diffrn_reflns_theta_max 25.342
_diffrn_reflns_theta_min 2.067
_exptl_absorpt_coefficient_mu 1.524
_exptl_absorpt_correction_T_max 1.00000
_exptl_absorpt_correction_T_min 0.71328
_exptl_absorpt_correction_type multi-scan
_exptl_crystal_colour Light-Green
_exptl_crystal_density_diffrn 1.786
_exptl_crystal_description Rod
_exptl_crystal_F_000 406
_exptl_crystal_preparation 'Magnetic properties,Magnetic properties'
_exptl_crystal_recrystallization_method 'Re-crystallisation from solvent: Methanol'
_exptl_crystal_size_max 0.25
_exptl_crystal_size_mid 0.04
_exptl_crystal_size_min 0.04
_refine_diff_density_max 0.303
_refine_diff_density_min -0.378
_refine_diff_density_rms 0.062
_refine_ls_extinction_method none
_refine_ls_goodness_of_fit_ref 1.192
_refine_ls_hydrogen_treatment mixed
_refine_ls_matrix_type full
_refine_ls_number_parameters 121
_refine_ls_number_reflns 1342
_refine_ls_number_restraints 0
_refine_ls_restrained_S_all 1.192
_refine_ls_R_factor_all 0.0257
_refine_ls_R_factor_gt 0.0254
_refine_ls_shift/su_max 0.000
_refine_ls_shift/su_mean 0.000
_refine_ls_structure_factor_coef Fsqd
_refine_ls_weighting_details 'w=1/[\s^2^(Fo^2^)+(0.0509P)^2^+0.5369P] where P=(Fo^2^+2Fc^2^)/3'
_refine_ls_weighting_scheme calc
_refine_ls_wR_factor_gt 0.0856
_refine_ls_wR_factor_ref 0.0859
_reflns_Friedel_coverage 0.000
_reflns_number_gt 1315
_reflns_number_total 1342
_reflns_threshold_expression 'I > 2\s(I)'
_cod_data_source_file c9dt01531k2.cif
_cod_data_source_block lfjre37a
_cod_depositor_comments 'Adding full bibliography for 1551234--1551240.cif.'
_cod_database_code 1551240
_shelx_shelxl_version_number 2018/3
_shelx_space_group_comment
;
The symmetry employed for this shelxl refinement is uniquely defined
by the following loop, which should always be used as a source of
symmetry information in preference to the above space-group names.
They are only intended as comments.
;
_shelx_estimated_absorpt_t_max 0.942
_shelx_estimated_absorpt_t_min 0.702
_olex2_refinement_description
;
1. Twinned data refinement
 Scales: 0.9187(11)
 0.0813(11)
2. Fixed Uiso
 At 1.2 times of:
  All C(H) groups
 At 1.5 times of:
  All C(H,H,H) groups
3.a Aromatic/amide H refined with riding coordinates:
 C3(H3), C4(H4), C5(H5), C6(H6)
3.b Idealised Me refined as rotating group:
 C8(H8A,H8B,H8C)
;
_olex2_submission_special_instructions 'No special instructions were received'

loop_
_space_group_symop_operation_xyz
'x, y, z'
'-x, y+1/2, -z+1/2'
'-x, -y, -z'
'x, -y-1/2, z-1/2'

loop_
_atom_site_label
_atom_site_type_symbol
_atom_site_fract_x
_atom_site_fract_y
_atom_site_fract_z
_atom_site_U_iso_or_equiv
_atom_site_adp_type
_atom_site_occupancy
_atom_site_site_symmetry_order
_atom_site_calc_flag
_atom_site_refinement_flags_posn
_atom_site_refinement_flags_adp
_atom_site_refinement_flags_occupancy
Cu1 Cu 0.500000 0.500000 0.500000 0.01322(17) Uani 1 2 d S T P
O1 O 0.5425(4) 0.65120(12) 0.47967(9) 0.0144(3) Uani 1 1 d . . .
N1 N 0.1987(5) 0.59961(14) 0.36698(11) 0.0134(4) Uani 1 1 d . . .
C1 C 0.3848(6) 0.67388(16) 0.40796(12) 0.0125(4) Uani 1 1 d . . .
H1 H 0.098(7) 0.611(2) 0.3192(16) 0.013(6) Uiso 1 1 d . . .
O2 O 0.1704(5) 0.50140(10) 0.40250(11) 0.0157(4) Uani 1 1 d . . .
C2 C 0.4132(5) 0.78117(16) 0.37205(12) 0.0122(4) Uani 1 1 d . . .
O3 O 0.1388(4) 0.73169(12) 0.23839(9) 0.0143(3) Uani 1 1 d . . .
C3 C 0.5744(6) 0.85869(17) 0.42451(13) 0.0139(4) Uani 1 1 d . . .
H3 H 0.660744 0.840109 0.480399 0.017 Uiso 1 1 calc R . .
C4 C 0.6120(6) 0.96176(17) 0.39735(13) 0.0153(4) Uani 1 1 d . . .
H4 H 0.720643 1.013719 0.434217 0.018 Uiso 1 1 calc R . .
C5 C 0.4892(6) 0.98839(17) 0.31566(15) 0.0148(5) Uani 1 1 d . . .
H5 H 0.513276 1.059311 0.296659 0.018 Uiso 1 1 calc R . .
C6 C 0.3313(6) 0.91321(17) 0.26105(13) 0.0138(4) Uani 1 1 d . . .
H6 H 0.251168 0.932329 0.204854 0.017 Uiso 1 1 calc R . .
C7 C 0.2914(5) 0.81009(16) 0.28899(13) 0.0121(4) Uani 1 1 d . . .
C8 C 0.0146(6) 0.75892(17) 0.15285(12) 0.0153(4) Uani 1 1 d . . .
H8A H -0.156679 0.818055 0.154037 0.023 Uiso 1 1 calc GR . .
H8B H -0.105732 0.697529 0.125631 0.023 Uiso 1 1 calc GR . .
H8C H 0.221974 0.779670 0.120765 0.023 Uiso 1 1 calc GR . .

loop_
_atom_site_aniso_label
_atom_site_aniso_U_11
_atom_site_aniso_U_22
_atom_site_aniso_U_33
_atom_site_aniso_U_23
_atom_site_aniso_U_13
_atom_site_aniso_U_12
Cu1 0.0208(2) 0.0088(3) 0.0094(2) 0.00047(11) -0.00507(15) 0.00019(13)
O1 0.0204(7) 0.0117(8) 0.0105(7) 0.0007(6) -0.0038(6) 0.0004(6)
N1 0.0187(8) 0.0109(8) 0.0099(8) 0.0029(6) -0.0036(7) -0.0006(7)
C1 0.0148(9) 0.0132(10) 0.0097(9) -0.0001(8) 0.0013(8) 0.0018(8)
O2 0.0239(9) 0.0088(9) 0.0139(8) 0.0031(5) -0.0043(7) -0.0024(6)
C2 0.0120(9) 0.0120(10) 0.0127(9) -0.0001(8) 0.0013(8) 0.0018(8)
O3 0.0216(8) 0.0113(7) 0.0094(7) 0.0005(5) -0.0043(6) -0.0010(6)
C3 0.0144(9) 0.0162(11) 0.0110(9) 0.0001(8) 0.0000(8) 0.0009(8)
C4 0.0161(10) 0.0145(11) 0.0152(10) -0.0032(8) 0.0014(8) -0.0012(9)
C5 0.0147(10) 0.0125(10) 0.0174(11) 0.0018(8) 0.0041(9) 0.0003(8)
C6 0.0152(9) 0.0149(10) 0.0112(9) 0.0015(8) 0.0011(8) 0.0028(8)
C7 0.0129(9) 0.0120(10) 0.0114(9) -0.0018(7) 0.0004(8) 0.0011(8)
C8 0.0193(10) 0.0163(10) 0.0097(10) 0.0016(8) -0.0042(8) -0.0002(8)

loop_
_atom_type_symbol
_atom_type_description
_atom_type_scat_dispersion_real
_atom_type_scat_dispersion_imag
_atom_type_scat_source
C C 0.0033 0.0016 'International Tables Vol C Tables 4.2.6.8 and 6.1.1.4'
H H 0.0000 0.0000 'International Tables Vol C Tables 4.2.6.8 and 6.1.1.4'
N N 0.0061 0.0033 'International Tables Vol C Tables 4.2.6.8 and 6.1.1.4'
O O 0.0106 0.0060 'International Tables Vol C Tables 4.2.6.8 and 6.1.1.4'
Cu Cu 0.3201 1.2651 'International Tables Vol C Tables 4.2.6.8 and 6.1.1.4'

loop_
_geom_angle_atom_site_label_1
_geom_angle_atom_site_label_2
_geom_angle_atom_site_label_3
_geom_angle
_geom_angle_site_symmetry_1
_geom_angle_site_symmetry_3
O1 Cu1 O1 180.00(9) 3_666 .
O2 Cu1 O1 84.92(6) . .
O2 Cu1 O1 95.08(6) . 3_666
O2 Cu1 O1 84.92(6) 3_666 3_666
O2 Cu1 O1 95.08(6) 3_666 .
O2 Cu1 O2 180.0 . 3_666
C1 O1 Cu1 109.28(13) . .
C1 N1 H1 121.2(17) . .
C1 N1 O2 119.77(17) . .
O2 N1 H1 119.0(17) . .
O1 C1 N1 118.48(19) . .
O1 C1 C2 120.57(18) . .
N1 C1 C2 120.95(18) . .
N1 O2 Cu1 106.21(11) . .
C3 C2 C1 117.01(18) . .
C3 C2 C7 118.24(19) . .
C7 C2 C1 124.74(18) . .
C7 O3 C8 118.07(16) . .
C2 C3 H3 119.2 . .
C4 C3 C2 121.67(19) . .
C4 C3 H3 119.2 . .
C3 C4 H4 120.5 . .
C3 C4 C5 119.1(2) . .
C5 C4 H4 120.5 . .
C4 C5 H5 119.5 . .
C4 C5 C6 121.1(2) . .
C6 C5 H5 119.5 . .
C5 C6 H6 120.2 . .
C7 C6 C5 119.57(19) . .
C7 C6 H6 120.2 . .
O3 C7 C2 116.92(18) . .
O3 C7 C6 122.69(18) . .
C6 C7 C2 120.39(19) . .
O3 C8 H8A 109.5 . .
O3 C8 H8B 109.5 . .
O3 C8 H8C 109.5 . .
H8A C8 H8B 109.5 . .
H8A C8 H8C 109.5 . .
H8B C8 H8C 109.5 . .

loop_
_geom_bond_atom_site_label_1
_geom_bond_atom_site_label_2
_geom_bond_distance
_geom_bond_site_symmetry_2
Cu1 O1 1.9431(15) .
Cu1 O1 1.9431(15) 3_666
Cu1 O2 1.9059(17) 3_666
Cu1 O2 1.9058(17) .
O1 C1 1.275(3) .
N1 C1 1.311(3) .
N1 H1 0.83(3) .
N1 O2 1.367(2) .
C1 C2 1.474(3) .
C2 C3 1.393(3) .
C2 C7 1.409(3) .
O3 C7 1.372(2) .
O3 C8 1.442(2) .
C3 H3 0.9500 .
C3 C4 1.379(3) .
C4 H4 0.9500 .
C4 C5 1.383(3) .
C5 H5 0.9500 .
C5 C6 1.387(3) .
C6 H6 0.9500 .
C6 C7 1.385(3) .
C8 H8A 0.9800 .
C8 H8B 0.9800 .
C8 H8C 0.9800 .

loop_
_geom_torsion_atom_site_label_1
_geom_torsion_atom_site_label_2
_geom_torsion_atom_site_label_3
_geom_torsion_atom_site_label_4
_geom_torsion
Cu1 O1 C1 N1 7.1(2)
Cu1 O1 C1 C2 -172.66(14)
O1 C1 C2 C3 -8.6(3)
O1 C1 C2 C7 171.00(19)
N1 C1 C2 C3 171.65(19)
N1 C1 C2 C7 -8.7(3)
C1 N1 O2 Cu1 -9.4(2)
C1 C2 C3 C4 -179.52(19)
C1 C2 C7 O3 -0.6(3)
C1 C2 C7 C6 -179.83(19)
O2 N1 C1 O1 1.6(3)
O2 N1 C1 C2 -178.64(17)
C2 C3 C4 C5 -0.6(3)
C3 C2 C7 O3 179.03(18)
C3 C2 C7 C6 -0.2(3)
C3 C4 C5 C6 -0.3(3)
C4 C5 C6 C7 0.9(3)
C5 C6 C7 C2 -0.6(3)
C5 C6 C7 O3 -179.82(19)
C7 C2 C3 C4 0.8(3)
C8 O3 C7 C2 -179.49(17)
C8 O3 C7 C6 -0.3(3)

loop_
_twin_individual_id
_twin_individual_mass_fraction_refined
1 0.9187(11)
2 0.0813(11)
